data_7246164
loop_
_publ_author_name
'Ajaz, Aliya'
'Shaheen, Muhammad Ashraf'
'Ahmed, Maqsood'
'Munawar, Khurram Shahzad'
'Siddique, Abu Bakar'
'Karim, Abdul'
'Ahmad, Nazir'
'Rehman, Muhammad Fayyaz ur'

_publ_section_title
;
 Synthesis of an amantadine-based novel Schiff base and its transition
 metal complexes as potential ALP, \a-amylase, and \a-glucosidase
 inhibitors
;
_journal_issue 5
_journal_name_full 'RSC Advances'
_journal_page_first 2756
_journal_page_last 2767
_journal_paper_doi 10.1039/D2RA07051K
_journal_volume 13
_journal_year 2023
_chemical_formula_moiety 'C20 H24 N O'
_chemical_formula_sum 'C20 H24 N O'
_chemical_formula_weight 294.40
_space_group_crystal_system monoclinic
_space_group_IT_number 7
_space_group_name_Hall 'P -2yc'
_space_group_name_H-M_alt 'P 1 c 1'
_atom_sites_solution_hydrogens geom
_atom_sites_solution_primary direct
_audit_block_doi 10.5517/ccdc.csd.cc2dxkfb
_audit_creation_date 2023-01-03
_audit_creation_method
;FinalCif V113 by Daniel Kratzert, Freiburg 2023,
https://dkratzert.de/finalcif.html
;
_audit_update_record
;
2023-01-03 deposited with the CCDC.	2023-01-09 downloaded from the CCDC.
;
_cell_angle_alpha 90
_cell_angle_beta 105.578(5)
_cell_angle_gamma 90
_cell_formula_units_Z 4
_cell_length_a 7.0706(15)
_cell_length_b 18.748(4)
_cell_length_c 12.612(3)
_cell_measurement_reflns_used 1150
_cell_measurement_temperature 100(2)
_cell_measurement_theta_max 25.6
_cell_measurement_theta_min 2.3
_cell_volume 1610.4(6)
_computing_molecular_graphics 'Olex2 1.5 (Dolomanov et al., 2009)'
_computing_publication_material 'Olex2 1.5 (Dolomanov et al., 2009)'
_computing_structure_refinement 'SHELXL 2018/3 (Sheldrick, 2015)'
_computing_structure_solution 'SHELXT 2018/2 (Sheldrick, 2018)'
_diffrn_ambient_environment N~2~
_diffrn_ambient_temperature 100.00
_diffrn_detector CPAD
_diffrn_detector_area_resol_mean 7.41
_diffrn_detector_type 'Bruker PHOTON II'
_diffrn_measured_fraction_theta_full 0.998
_diffrn_measured_fraction_theta_max 0.997
_diffrn_measurement_device 'Four-circle diffractometer'
_diffrn_measurement_device_type 'Bruker D8 VENTURE dual wavelength Mo/Cu'
_diffrn_measurement_method '\w and \f scans'
_diffrn_measurement_specimen_support 'MiTeGen micromount'
_diffrn_radiation_monochromator 'mirror optics'
_diffrn_radiation_probe x-ray
_diffrn_radiation_type MoK\a
_diffrn_radiation_wavelength 0.71073
_diffrn_reflns_av_R_equivalents 0.1618
_diffrn_reflns_av_unetI/netI 0.1393
_diffrn_reflns_Laue_measured_fraction_full 0.998
_diffrn_reflns_Laue_measured_fraction_max 0.997
_diffrn_reflns_limit_h_max 8
_diffrn_reflns_limit_h_min -8
_diffrn_reflns_limit_k_max 23
_diffrn_reflns_limit_k_min -23
_diffrn_reflns_limit_l_max 15
_diffrn_reflns_limit_l_min -15
_diffrn_reflns_number 33731
_diffrn_reflns_point_group_measured_fraction_full 0.955
_diffrn_reflns_point_group_measured_fraction_max 0.946
_diffrn_reflns_theta_full 25.242
_diffrn_reflns_theta_max 26.034
_diffrn_reflns_theta_min 2.745
_diffrn_source 'microfocus sealed X-ray tube'
_diffrn_source_type 'Incoatec I\ms'
_exptl_absorpt_coefficient_mu 0.074
_exptl_absorpt_correction_T_max 0.7453
_exptl_absorpt_correction_T_min 0.5930
_exptl_absorpt_correction_type multi-scan
_exptl_absorpt_process_details
;
SADABS-2016/2 (Bruker,2016/2) was used for absorption correction.
wR2(int) was 0.1166 before and 0.0875 after correction.
The Ratio of minimum to maximum transmission is 0.7957.
The \l/2 correction factor is Not present.
;
_exptl_crystal_colour colourless
_exptl_crystal_density_diffrn 1.214
_exptl_crystal_description block
_exptl_crystal_F_000 636
_exptl_crystal_size_max 0.14
_exptl_crystal_size_mid 0.11
_exptl_crystal_size_min 0.1
_refine_diff_density_max 0.738
_refine_diff_density_min -0.507
_refine_diff_density_rms 0.112
_refine_ls_abs_structure_details
;
 Flack x determined using 805 quotients [(I+)-(I-)]/[(I+)+(I-)]
 (Parsons, Flack and Wagner, Acta Cryst. B69 (2013) 249-259).
;
_refine_ls_abs_structure_Flack -1.1(10)
_refine_ls_extinction_method none
_refine_ls_goodness_of_fit_ref 1.258
_refine_ls_hydrogen_treatment constr
_refine_ls_matrix_type full
_refine_ls_number_parameters 397
_refine_ls_number_reflns 6004
_refine_ls_number_restraints 2
_refine_ls_restrained_S_all 1.257
_refine_ls_R_factor_all 0.2849
_refine_ls_R_factor_gt 0.1437
_refine_ls_shift/su_max 0.000
_refine_ls_shift/su_mean 0.000
_refine_ls_structure_factor_coef Fsqd
_refine_ls_weighting_details 'w=1/[\s^2^(Fo^2^)+(0.2000P)^2^] where P=(Fo^2^+2Fc^2^)/3'
_refine_ls_weighting_scheme calc
_refine_ls_wR_factor_gt 0.3506
_refine_ls_wR_factor_ref 0.4384
_reflns_Friedel_coverage 0.890
_reflns_Friedel_fraction_full 0.911
_reflns_Friedel_fraction_max 0.894
_reflns_number_gt 2414
_reflns_number_total 6004
_reflns_threshold_expression 'I > 2\s(I)'
_cod_data_source_file d2ra07051k2.cif
_cod_data_source_block mo_hl_aliyaajaz_100kfull_13062_a
_cod_depositor_comments
;
The following automatic conversions were performed:

data item '_diffrn_radiation_probe' value 'X-ray' was changed to
'x-ray' in accordance with the
/home/data/users/saulius/crontab/automatic-downloads/rss-feeds/RSC/lib/dictionaries/cif_core.dic
dictionary named 'cif_core.dic' version 2.4.2 last updated on
2011-04-26.

Automatic conversion script
Id: cif_fix_values 7556 2019-12-06 15:28:31Z antanas 
;
_cod_database_code 7246164
_shelx_shelxl_version_number 2018/3
_olex2_refinement_description
;
1. Fixed Uiso
 At 1.2 times of:
  All C(H) groups, All C(H,H) groups
2.a Ternary CH refined with riding coordinates:
 C13(H13), C18(H18), C16(H16), C38(H38), C32(H32), C36(H36)
2.b Secondary CH2 refined with riding coordinates:
 C20(H20A,H20B), C15(H15A,H15B), C17(H17A,H17B), C12(H12A,H12B), C3(H3A,H3B),
 C19(H19A,H19B), C34(H34A,H34B), C37(H37A,H37B), C33(H33A,H33B), C14(H14A,H14B),
  C35(H35A,H35B), C23(H23A,H23B), C39(H39A,H39B), C40(H40A,H40B)
2.c Aromatic/amide H refined with riding coordinates:
 C10(H10), C6(H6), C5(H5), C25(H25), C7(H7), C26(H26), C2(H2), C27(H27),
 C30(H30), C22(H22)
2.d X=CH2 refined with riding coordinates:
 C1(H1A,H1B), C21(H21A,H21B)
;
_olex2_submission_special_instructions 'No special instructions were received'
_shelx_space_group_comment
;
The symmetry employed for this shelxl refinement is uniquely defined
by the following loop, which should always be used as a source of
symmetry information in preference to the above space-group names.
They are only intended as comments.
;
_shelx_estimated_absorpt_t_min 0.990
_shelx_estimated_absorpt_t_max 0.993
_diffrn_measurement_ambient_temperature_device_make 'Oxford Cobra Cryo device'

loop_
_space_group_symop_operation_xyz
'x, y, z'
'x, -y, z+1/2'

loop_
_atom_site_label
_atom_site_type_symbol
_atom_site_fract_x
_atom_site_fract_y
_atom_site_fract_z
_atom_site_U_iso_or_equiv
_atom_site_adp_type
_atom_site_occupancy
_atom_site_site_symmetry_order
_atom_site_calc_flag
_atom_site_refinement_flags_posn
_atom_site_refinement_flags_adp
_atom_site_refinement_flags_occupancy
_atom_site_disorder_assembly
_atom_site_disorder_group
O1 O 0.0439(14) 0.9064(5) 0.9056(7) 0.059(3) Uani 1 1 d . . . . .
O2 O 0.5545(13) 0.5905(5) 0.1546(8) 0.062(3) Uani 1 1 d . . . . .
N1 N 0.3033(16) 0.8716(6) 0.8021(9) 0.051(3) Uani 1 1 d . . . . .
N2 N 0.8125(16) 0.6284(6) 0.0491(9) 0.056(3) Uani 1 1 d . . . . .
C29 C 0.6608(18) 0.6295(7) 0.2378(11) 0.047(3) Uani 1 1 d . . . . .
C4 C 0.1040(19) 0.8726(7) 1.0922(10) 0.048(3) Uani 1 1 d . . . . .
C9 C 0.160(2) 0.8725(7) 0.9938(10) 0.050(4) Uani 1 1 d . . . . .
C8 C 0.329(2) 0.8366(8) 0.9868(11) 0.054(4) Uani 1 1 d . . . . .
C20 C 0.432(2) 0.9515(8) 0.6860(10) 0.058(4) Uani 1 1 d . . . . .
H20A H 0.322632 0.984537 0.685654 0.069 Uiso 1 1 calc R U . . .
H20B H 0.545875 0.965257 0.747476 0.069 Uiso 1 1 calc R U . . .
C15 C 0.660(2) 0.9083(8) 0.5805(12) 0.063(4) Uani 1 1 d . . . . .
H15A H 0.697292 0.912767 0.510661 0.075 Uiso 1 1 calc R U . . .
H15B H 0.774083 0.921737 0.641805 0.075 Uiso 1 1 calc R U . . .
C10 C 0.396(2) 0.8385(8) 0.8865(12) 0.058(4) Uani 1 1 d . . . . .
H10 H 0.513314 0.814027 0.885476 0.069 Uiso 1 1 calc R U . . .
C28 C 0.8274(18) 0.6695(7) 0.2321(11) 0.050(4) Uani 1 1 d . . . . .
C13 C 0.600(2) 0.8332(8) 0.5951(10) 0.057(4) Uani 1 1 d . . . . .
H13 H 0.713487 0.800956 0.596460 0.068 Uiso 1 1 calc R U . . .
C17 C 0.312(2) 0.9370(9) 0.4827(13) 0.071(5) Uani 1 1 d . . . . .
H17A H 0.200173 0.969361 0.480079 0.085 Uiso 1 1 calc R U . . .
H17B H 0.348437 0.941725 0.412560 0.085 Uiso 1 1 calc R U . . .
C6 C 0.384(2) 0.7964(8) 1.1756(12) 0.064(4) Uani 1 1 d . . . . .
H6 H 0.454118 0.768453 1.236302 0.077 Uiso 1 1 calc R U . . .
C18 C 0.486(2) 0.9578(9) 0.5787(11) 0.059(4) Uani 1 1 d . . . . .
H18 H 0.524696 1.008207 0.568675 0.071 Uiso 1 1 calc R U . . .
C24 C 0.6031(19) 0.6308(7) 0.3380(12) 0.054(4) Uani 1 1 d . . . . .
C5 C 0.223(2) 0.8367(8) 1.1820(11) 0.064(4) Uani 1 1 d . . . . .
H5 H 0.192417 0.839791 1.250731 0.077 Uiso 1 1 calc R U . . .
C16 C 0.252(2) 0.8605(9) 0.4969(12) 0.063(4) Uani 1 1 d . . . . .
H16 H 0.136932 0.846668 0.434850 0.075 Uiso 1 1 calc R U . . .
C25 C 0.705(2) 0.6716(8) 0.4227(11) 0.061(4) Uani 1 1 d . . . . .
H25 H 0.666428 0.672479 0.489162 0.073 Uiso 1 1 calc R U . . .
C12 C 0.5477(19) 0.8257(8) 0.7014(11) 0.056(4) Uani 1 1 d . . . . .
H12A H 0.662440 0.838278 0.763065 0.067 Uiso 1 1 calc R U . . .
H12B H 0.512083 0.775499 0.711190 0.067 Uiso 1 1 calc R U . . .
C7 C 0.442(2) 0.7980(8) 1.0764(11) 0.062(4) Uani 1 1 d . . . . .
H7 H 0.556589 0.773357 1.070847 0.074 Uiso 1 1 calc R U . . .
C11 C 0.371(2) 0.8756(8) 0.7030(10) 0.052(4) Uani 1 1 d . . . . .
C3 C -0.076(2) 0.9141(8) 1.1005(11) 0.062(4) Uani 1 1 d . . . . .
H3A H -0.092436 0.956180 1.051357 0.075 Uiso 1 1 calc R U . . .
H3B H -0.193744 0.883579 1.073867 0.075 Uiso 1 1 calc R U . . .
C19 C 0.200(2) 0.8545(8) 0.6067(11) 0.058(4) Uani 1 1 d . . . . .
H19A H 0.086590 0.885711 0.605158 0.070 Uiso 1 1 calc R U . . .
H19B H 0.161522 0.804770 0.616960 0.070 Uiso 1 1 calc R U . . .
C34 C 1.177(2) 0.5854(7) -0.1642(12) 0.058(4) Uani 1 1 d . . . . .
H34A H 1.283810 0.567822 -0.101740 0.070 Uiso 1 1 calc R U . . .
H34B H 1.220233 0.580725 -0.232277 0.070 Uiso 1 1 calc R U . . .
C26 C 0.870(2) 0.7132(9) 0.4147(12) 0.064(4) Uani 1 1 d . . . . .
H26 H 0.937895 0.742589 0.474062 0.077 Uiso 1 1 calc R U . . .
C2 C -0.067(2) 0.9389(10) 1.2143(13) 0.076(5) Uani 1 1 d . . . . .
H2 H 0.035897 0.971381 1.245839 0.091 Uiso 1 1 calc R U . . .
C37 C 0.8270(19) 0.5685(9) -0.2710(11) 0.063(4) Uani 1 1 d . . . . .
H37A H 0.865483 0.563176 -0.340481 0.076 Uiso 1 1 calc R U . . .
H37B H 0.706018 0.540419 -0.277152 0.076 Uiso 1 1 calc R U . . .
C27 C 0.927(2) 0.7098(8) 0.3204(13) 0.065(4) Uani 1 1 d . . . . .
H27 H 1.038874 0.736026 0.315243 0.077 Uiso 1 1 calc R U . . .
C33 C 0.975(2) 0.6885(9) -0.2410(13) 0.071(5) Uani 1 1 d . . . . .
H33A H 1.018388 0.683957 -0.309266 0.085 Uiso 1 1 calc R U . . .
H33B H 0.948945 0.739548 -0.230773 0.085 Uiso 1 1 calc R U . . .
C30 C 0.900(2) 0.6645(8) 0.1336(12) 0.058(4) Uani 1 1 d . . . . .
H30 H 1.017377 0.689167 0.132943 0.070 Uiso 1 1 calc R U . . .
C31 C 0.8893(18) 0.6244(8) -0.0492(11) 0.052(4) Uani 1 1 d . . . . .
C14 C 0.428(2) 0.8115(9) 0.4998(12) 0.066(4) Uani 1 1 d . . . . .
H14A H 0.391945 0.761271 0.508856 0.080 Uiso 1 1 calc R U . . .
H14B H 0.464969 0.815503 0.429678 0.080 Uiso 1 1 calc R U . . .
C35 C 0.727(2) 0.6513(8) -0.1448(13) 0.065(4) Uani 1 1 d . . . . .
H35A H 0.697634 0.701674 -0.131795 0.078 Uiso 1 1 calc R U . . .
H35B H 0.606900 0.622864 -0.151092 0.078 Uiso 1 1 calc R U . . .
C23 C 0.422(2) 0.5884(8) 0.3465(13) 0.063(4) Uani 1 1 d . . . . .
H23A H 0.302695 0.617472 0.315736 0.075 Uiso 1 1 calc R U . . .
H23B H 0.411095 0.544625 0.301481 0.075 Uiso 1 1 calc R U . . .
C38 C 0.992(2) 0.5410(8) -0.1741(12) 0.060(4) Uani 1 1 d . . . . .
H38 H 1.020051 0.489998 -0.187385 0.072 Uiso 1 1 calc R U . . .
C39 C 0.9302(18) 0.5466(8) -0.0690(10) 0.057(4) Uani 1 1 d . . . . .
H39A H 1.035745 0.528197 -0.006628 0.068 Uiso 1 1 calc R U . . .
H39B H 0.810658 0.517754 -0.074829 0.068 Uiso 1 1 calc R U . . .
C32 C 1.134(2) 0.6630(8) -0.1458(12) 0.062(4) Uani 1 1 d . . . . .
H32 H 1.255212 0.692056 -0.139495 0.074 Uiso 1 1 calc R U . . .
C40 C 1.072(2) 0.6696(8) -0.0427(12) 0.061(4) Uani 1 1 d . . . . .
H40A H 1.043563 0.720193 -0.030681 0.073 Uiso 1 1 calc R U . . .
H40B H 1.180136 0.653682 0.020472 0.073 Uiso 1 1 calc R U . . .
C36 C 0.789(2) 0.6457(9) -0.2523(12) 0.062(4) Uani 1 1 d . . . . .
H36 H 0.682437 0.664380 -0.315147 0.074 Uiso 1 1 calc R U . . .
C22 C 0.429(3) 0.5684(9) 0.4608(15) 0.078(5) Uani 1 1 d . . . . .
H22 H 0.535336 0.538431 0.496723 0.093 Uiso 1 1 calc R U . . .
C1 C -0.178(3) 0.9221(10) 1.2749(14) 0.082(5) Uani 1 1 d . . . . .
H1A H -0.283847 0.889837 1.248413 0.099 Uiso 1 1 calc R U . . .
H1B H -0.155485 0.941975 1.346539 0.099 Uiso 1 1 calc R U . . .
C21 C 0.311(3) 0.5858(10) 0.5182(14) 0.079(5) Uani 1 1 d . . . . .
H21A H 0.201768 0.615616 0.487418 0.094 Uiso 1 1 calc R U . . .
H21B H 0.333837 0.568843 0.591567 0.094 Uiso 1 1 calc R U . . .

loop_
_atom_site_aniso_label
_atom_site_aniso_U_11
_atom_site_aniso_U_22
_atom_site_aniso_U_33
_atom_site_aniso_U_23
_atom_site_aniso_U_13
_atom_site_aniso_U_12
O1 0.060(6) 0.074(7) 0.041(6) 0.010(5) 0.010(5) 0.009(5)
O2 0.055(6) 0.066(7) 0.063(7) -0.006(5) 0.012(5) -0.005(5)
N1 0.046(7) 0.065(8) 0.044(7) -0.002(6) 0.012(6) 0.004(6)
N2 0.044(7) 0.065(8) 0.058(8) 0.001(6) 0.013(6) 0.000(6)
C29 0.040(8) 0.052(9) 0.054(9) 0.001(7) 0.019(7) -0.001(7)
C4 0.051(9) 0.053(9) 0.041(8) 0.003(7) 0.011(7) 0.005(7)
C9 0.051(9) 0.058(9) 0.043(8) -0.003(7) 0.016(7) -0.005(7)
C8 0.066(10) 0.053(9) 0.041(8) 0.002(6) 0.011(7) -0.005(7)
C20 0.057(10) 0.077(10) 0.038(8) -0.001(7) 0.010(7) -0.003(7)
C15 0.061(10) 0.081(11) 0.045(9) -0.002(8) 0.012(8) 0.005(8)
C10 0.052(9) 0.068(10) 0.054(9) -0.003(8) 0.016(7) 0.006(7)
C28 0.033(8) 0.067(10) 0.052(9) 0.015(7) 0.016(6) 0.007(7)
C13 0.054(9) 0.079(11) 0.034(8) 0.007(7) 0.007(7) 0.011(8)
C17 0.066(11) 0.089(13) 0.055(10) 0.007(8) 0.011(8) 0.003(9)
C6 0.066(10) 0.075(11) 0.047(9) 0.003(7) 0.007(8) 0.012(8)
C18 0.051(9) 0.087(11) 0.042(8) 0.001(7) 0.016(7) -0.002(8)
C24 0.041(8) 0.064(9) 0.058(9) -0.002(8) 0.016(7) -0.008(7)
C5 0.086(11) 0.073(11) 0.039(8) 0.002(7) 0.025(8) 0.001(9)
C16 0.049(10) 0.087(12) 0.053(9) 0.003(8) 0.014(7) -0.004(8)
C25 0.056(9) 0.080(11) 0.046(9) 0.007(8) 0.012(7) -0.005(8)
C12 0.047(8) 0.079(10) 0.042(8) 0.002(7) 0.012(7) 0.004(7)
C7 0.068(10) 0.079(11) 0.043(9) 0.007(7) 0.022(8) 0.013(8)
C11 0.051(9) 0.074(11) 0.029(7) 0.002(7) 0.006(6) 0.007(8)
C3 0.066(11) 0.081(10) 0.040(8) 0.002(7) 0.015(8) 0.013(9)
C19 0.050(9) 0.079(11) 0.047(8) 0.002(7) 0.016(7) -0.002(7)
C34 0.041(8) 0.076(10) 0.056(9) 0.001(7) 0.010(7) 0.006(7)
C26 0.057(10) 0.087(11) 0.055(10) -0.005(8) 0.026(8) -0.018(9)
C2 0.065(12) 0.103(13) 0.063(11) 0.005(9) 0.024(9) 0.017(9)
C37 0.039(8) 0.108(13) 0.046(9) -0.004(8) 0.017(7) -0.008(8)
C27 0.052(9) 0.081(11) 0.062(10) -0.006(9) 0.019(8) -0.027(8)
C33 0.072(11) 0.080(12) 0.064(10) 0.005(9) 0.025(9) 0.007(9)
C30 0.047(9) 0.070(10) 0.056(9) 0.008(8) 0.011(8) -0.007(7)
C31 0.033(7) 0.063(10) 0.056(9) 0.003(7) 0.008(7) -0.007(6)
C14 0.064(11) 0.084(11) 0.053(9) -0.001(8) 0.020(8) -0.004(8)
C35 0.058(10) 0.069(10) 0.065(10) 0.002(8) 0.012(8) -0.002(8)
C23 0.040(8) 0.083(11) 0.068(11) -0.002(8) 0.019(8) -0.010(7)
C38 0.048(9) 0.076(11) 0.057(9) 0.006(8) 0.016(7) 0.004(7)
C39 0.035(8) 0.084(11) 0.050(9) 0.002(7) 0.008(7) -0.010(7)
C32 0.051(9) 0.075(11) 0.061(10) -0.001(8) 0.019(8) -0.008(8)
C40 0.048(9) 0.062(10) 0.069(10) 0.007(7) 0.011(8) -0.007(7)
C36 0.059(10) 0.072(10) 0.051(9) -0.003(8) 0.012(7) 0.003(8)
C22 0.061(11) 0.088(12) 0.087(13) -0.003(10) 0.025(10) -0.030(9)
C1 0.076(13) 0.107(14) 0.061(12) 0.009(9) 0.014(10) 0.017(10)
C21 0.066(11) 0.113(15) 0.058(11) -0.001(10) 0.019(9) -0.012(10)

loop_
_atom_type_symbol
_atom_type_description
_atom_type_scat_dispersion_real
_atom_type_scat_dispersion_imag
_atom_type_scat_source
C C 0.0033 0.0016 'International Tables Vol C Tables 4.2.6.8 and 6.1.1.4'
H H 0.0000 0.0000 'International Tables Vol C Tables 4.2.6.8 and 6.1.1.4'
N N 0.0061 0.0033 'International Tables Vol C Tables 4.2.6.8 and 6.1.1.4'
O O 0.0106 0.0060 'International Tables Vol C Tables 4.2.6.8 and 6.1.1.4'

loop_
_geom_angle_atom_site_label_1
_geom_angle_atom_site_label_2
_geom_angle_atom_site_label_3
_geom_angle
_geom_angle_site_symmetry_1
_geom_angle_site_symmetry_3
_geom_angle_publ_flag
C10 N1 C11 122.4(12) . . ?
C30 N2 C31 121.3(11) . . ?
O2 C29 C28 123.6(12) . . ?
O2 C29 C24 118.1(11) . . ?
C28 C29 C24 118.4(12) . . ?
C9 C4 C3 120.2(12) . . ?
C5 C4 C9 117.9(13) . . ?
C5 C4 C3 121.8(12) . . ?
O1 C9 C4 118.3(12) . . ?
O1 C9 C8 121.1(12) . . ?
C8 C9 C4 120.5(13) . . ?
C9 C8 C10 121.7(12) . . ?
C9 C8 C7 121.0(13) . . ?
C7 C8 C10 117.3(14) . . ?
H20A C20 H20B 108.1 . . ?
C18 C20 H20A 109.5 . . ?
C18 C20 H20B 109.5 . . ?
C18 C20 C11 110.5(11) . . ?
C11 C20 H20A 109.5 . . ?
C11 C20 H20B 109.5 . . ?
H15A C15 H15B 108.3 . . ?
C13 C15 H15A 109.9 . . ?
C13 C15 H15B 109.9 . . ?
C13 C15 C18 108.8(12) . . ?
C18 C15 H15A 109.9 . . ?
C18 C15 H15B 109.9 . . ?
N1 C10 C8 121.7(13) . . ?
N1 C10 H10 119.1 . . ?
C8 C10 H10 119.1 . . ?
C29 C28 C30 119.7(13) . . ?
C27 C28 C29 120.2(12) . . ?
C27 C28 C30 120.1(13) . . ?
C15 C13 H13 108.7 . . ?
C15 C13 C14 110.3(12) . . ?
C12 C13 C15 110.2(12) . . ?
C12 C13 H13 108.7 . . ?
C12 C13 C14 110.3(12) . . ?
C14 C13 H13 108.7 . . ?
H17A C17 H17B 108.2 . . ?
C18 C17 H17A 109.7 . . ?
C18 C17 H17B 109.7 . . ?
C16 C17 H17A 109.7 . . ?
C16 C17 H17B 109.7 . . ?
C16 C17 C18 109.8(13) . . ?
C5 C6 H6 120.8 . . ?
C5 C6 C7 118.5(13) . . ?
C7 C6 H6 120.8 . . ?
C20 C18 C15 109.5(12) . . ?
C20 C18 C17 110.2(12) . . ?
C20 C18 H18 109.3 . . ?
C15 C18 H18 109.3 . . ?
C17 C18 C15 109.2(12) . . ?
C17 C18 H18 109.3 . . ?
C29 C24 C23 119.6(12) . . ?
C25 C24 C29 119.3(12) . . ?
C25 C24 C23 121.0(13) . . ?
C4 C5 H5 118.5 . . ?
C6 C5 C4 122.9(13) . . ?
C6 C5 H5 118.5 . . ?
C17 C16 H16 110.3 . . ?
C17 C16 C19 108.5(13) . . ?
C17 C16 C14 108.5(13) . . ?
C19 C16 H16 110.3 . . ?
C19 C16 C14 108.9(12) . . ?
C14 C16 H16 110.3 . . ?
C24 C25 H25 119.1 . . ?
C24 C25 C26 121.7(14) . . ?
C26 C25 H25 119.1 . . ?
C13 C12 H12A 109.6 . . ?
C13 C12 H12B 109.6 . . ?
C13 C12 C11 110.3(11) . . ?
H12A C12 H12B 108.1 . . ?
C11 C12 H12A 109.6 . . ?
C11 C12 H12B 109.6 . . ?
C8 C7 C6 118.9(14) . . ?
C8 C7 H7 120.5 . . ?
C6 C7 H7 120.5 . . ?
N1 C11 C20 109.9(10) . . ?
N1 C11 C12 115.3(10) . . ?
N1 C11 C19 107.4(11) . . ?
C20 C11 C12 107.5(11) . . ?
C19 C11 C20 109.0(11) . . ?
C19 C11 C12 107.5(11) . . ?
C4 C3 H3A 108.8 . . ?
C4 C3 H3B 108.8 . . ?
H3A C3 H3B 107.7 . . ?
C2 C3 C4 113.7(12) . . ?
C2 C3 H3A 108.8 . . ?
C2 C3 H3B 108.8 . . ?
C16 C19 H19A 109.2 . . ?
C16 C19 H19B 109.2 . . ?
C11 C19 C16 111.9(12) . . ?
C11 C19 H19A 109.2 . . ?
C11 C19 H19B 109.2 . . ?
H19A C19 H19B 107.9 . . ?
H34A C34 H34B 108.2 . . ?
C38 C34 H34A 109.8 . . ?
C38 C34 H34B 109.8 . . ?
C32 C34 H34A 109.8 . . ?
C32 C34 H34B 109.8 . . ?
C32 C34 C38 109.5(11) . . ?
C25 C26 H26 120.8 . . ?
C27 C26 C25 118.4(14) . . ?
C27 C26 H26 120.8 . . ?
C3 C2 H2 115.7 . . ?
C1 C2 C3 128.7(19) . . ?
C1 C2 H2 115.7 . . ?
H37A C37 H37B 108.3 . . ?
C38 C37 H37A 109.8 . . ?
C38 C37 H37B 109.8 . . ?
C36 C37 H37A 109.8 . . ?
C36 C37 H37B 109.8 . . ?
C36 C37 C38 109.2(12) . . ?
C28 C27 H27 119.0 . . ?
C26 C27 C28 122.0(14) . . ?
C26 C27 H27 119.0 . . ?
H33A C33 H33B 108.1 . . ?
C32 C33 H33A 109.5 . . ?
C32 C33 H33B 109.5 . . ?
C32 C33 C36 110.7(13) . . ?
C36 C33 H33A 109.5 . . ?
C36 C33 H33B 109.5 . . ?
N2 C30 C28 122.5(13) . . ?
N2 C30 H30 118.7 . . ?
C28 C30 H30 118.7 . . ?
N2 C31 C35 106.4(11) . . ?
N2 C31 C39 108.3(10) . . ?
N2 C31 C40 114.9(11) . . ?
C35 C31 C39 109.0(11) . . ?
C35 C31 C40 107.9(12) . . ?
C39 C31 C40 110.1(11) . . ?
C13 C14 C16 109.3(13) . . ?
C13 C14 H14A 109.8 . . ?
C13 C14 H14B 109.8 . . ?
C16 C14 H14A 109.8 . . ?
C16 C14 H14B 109.8 . . ?
H14A C14 H14B 108.3 . . ?
C31 C35 H35A 109.6 . . ?
C31 C35 H35B 109.6 . . ?
C31 C35 C36 110.3(13) . . ?
H35A C35 H35B 108.1 . . ?
C36 C35 H35A 109.6 . . ?
C36 C35 H35B 109.6 . . ?
C24 C23 H23A 109.0 . . ?
C24 C23 H23B 109.0 . . ?
H23A C23 H23B 107.8 . . ?
C22 C23 C24 112.9(13) . . ?
C22 C23 H23A 109.0 . . ?
C22 C23 H23B 109.0 . . ?
C34 C38 C37 109.5(12) . . ?
C34 C38 H38 109.3 . . ?
C37 C38 H38 109.3 . . ?
C39 C38 C34 109.5(12) . . ?
C39 C38 C37 109.8(12) . . ?
C39 C38 H38 109.3 . . ?
C31 C39 H39A 109.9 . . ?
C31 C39 H39B 109.9 . . ?
C38 C39 C31 109.0(11) . . ?
C38 C39 H39A 109.9 . . ?
C38 C39 H39B 109.9 . . ?
H39A C39 H39B 108.3 . . ?
C34 C32 H32 109.5 . . ?
C33 C32 C34 108.9(12) . . ?
C33 C32 H32 109.5 . . ?
C40 C32 C34 109.4(12) . . ?
C40 C32 C33 110.2(13) . . ?
C40 C32 H32 109.5 . . ?
C31 C40 H40A 109.5 . . ?
C31 C40 H40B 109.5 . . ?
C32 C40 C31 110.6(12) . . ?
C32 C40 H40A 109.5 . . ?
C32 C40 H40B 109.5 . . ?
H40A C40 H40B 108.1 . . ?
C37 C36 C33 109.8(12) . . ?
C37 C36 C35 108.0(12) . . ?
C37 C36 H36 110.0 . . ?
C33 C36 C35 109.1(13) . . ?
C33 C36 H36 110.0 . . ?
C35 C36 H36 110.0 . . ?
C23 C22 H22 115.5 . . ?
C21 C22 C23 128.9(18) . . ?
C21 C22 H22 115.5 . . ?
C2 C1 H1A 120.0 . . ?
C2 C1 H1B 120.0 . . ?
H1A C1 H1B 120.0 . . ?
C22 C21 H21A 120.0 . . ?
C22 C21 H21B 120.0 . . ?
H21A C21 H21B 120.0 . . ?

loop_
_geom_bond_atom_site_label_1
_geom_bond_atom_site_label_2
_geom_bond_distance
_geom_bond_site_symmetry_2
_geom_bond_publ_flag
O1 C9 1.351(16) . ?
O2 C29 1.333(15) . ?
N1 C10 1.254(16) . ?
N1 C11 1.456(16) . ?
N2 C30 1.275(17) . ?
N2 C31 1.483(17) . ?
C29 C28 1.414(18) . ?
C29 C24 1.429(18) . ?
C4 C9 1.401(17) . ?
C4 C5 1.389(19) . ?
C4 C3 1.521(19) . ?
C9 C8 1.39(2) . ?
C8 C10 1.468(19) . ?
C8 C7 1.40(2) . ?
C20 H20A 0.9900 . ?
C20 H20B 0.9900 . ?
C20 C18 1.507(17) . ?
C20 C11 1.520(19) . ?
C15 H15A 0.9900 . ?
C15 H15B 0.9900 . ?
C15 C13 1.50(2) . ?
C15 C18 1.53(2) . ?
C10 H10 0.9500 . ?
C28 C27 1.37(2) . ?
C28 C30 1.470(18) . ?
C13 H13 1.0000 . ?
C13 C12 1.489(18) . ?
C13 C14 1.519(19) . ?
C17 H17A 0.9900 . ?
C17 H17B 0.9900 . ?
C17 C18 1.53(2) . ?
C17 C16 1.52(2) . ?
C6 H6 0.9500 . ?
C6 C5 1.39(2) . ?
C6 C7 1.418(19) . ?
C18 H18 1.0000 . ?
C24 C25 1.353(19) . ?
C24 C23 1.537(19) . ?
C5 H5 0.9500 . ?
C16 H16 1.0000 . ?
C16 C19 1.529(19) . ?
C16 C14 1.54(2) . ?
C25 H25 0.9500 . ?
C25 C26 1.43(2) . ?
C12 H12A 0.9900 . ?
C12 H12B 0.9900 . ?
C12 C11 1.566(19) . ?
C7 H7 0.9500 . ?
C11 C19 1.517(19) . ?
C3 H3A 0.9900 . ?
C3 H3B 0.9900 . ?
C3 C2 1.49(2) . ?
C19 H19A 0.9900 . ?
C19 H19B 0.9900 . ?
C34 H34A 0.9900 . ?
C34 H34B 0.9900 . ?
C34 C38 1.53(2) . ?
C34 C32 1.517(19) . ?
C26 H26 0.9500 . ?
C26 C27 1.356(19) . ?
C2 H2 0.9500 . ?
C2 C1 1.27(2) . ?
C37 H37A 0.9900 . ?
C37 H37B 0.9900 . ?
C37 C38 1.534(19) . ?
C37 C36 1.50(2) . ?
C27 H27 0.9500 . ?
C33 H33A 0.9900 . ?
C33 H33B 0.9900 . ?
C33 C32 1.49(2) . ?
C33 C36 1.52(2) . ?
C30 H30 0.9500 . ?
C31 C35 1.51(2) . ?
C31 C39 1.520(19) . ?
C31 C40 1.529(18) . ?
C14 H14A 0.9900 . ?
C14 H14B 0.9900 . ?
C35 H35A 0.9900 . ?
C35 H35B 0.9900 . ?
C35 C36 1.54(2) . ?
C23 H23A 0.9900 . ?
C23 H23B 0.9900 . ?
C23 C22 1.48(2) . ?
C38 H38 1.0000 . ?
C38 C39 1.507(18) . ?
C39 H39A 0.9900 . ?
C39 H39B 0.9900 . ?
C32 H32 1.0000 . ?
C32 C40 1.48(2) . ?
C40 H40A 0.9900 . ?
C40 H40B 0.9900 . ?
C36 H36 1.0000 . ?
C22 H22 0.9500 . ?
C22 C21 1.28(2) . ?
C1 H1A 0.9500 . ?
C1 H1B 0.9500 . ?
C21 H21A 0.9500 . ?
C21 H21B 0.9500 . ?

loop_
_geom_torsion_atom_site_label_1
_geom_torsion_atom_site_label_2
_geom_torsion_atom_site_label_3
_geom_torsion_atom_site_label_4
_geom_torsion
_geom_torsion_site_symmetry_1
_geom_torsion_site_symmetry_2
_geom_torsion_site_symmetry_3
_geom_torsion_site_symmetry_4
_geom_torsion_publ_flag
O1 C9 C8 C10 5(2) . . . . ?
O1 C9 C8 C7 -176.2(13) . . . . ?
O2 C29 C28 C27 178.5(14) . . . . ?
O2 C29 C28 C30 -5.1(19) . . . . ?
O2 C29 C24 C25 -178.2(12) . . . . ?
O2 C29 C24 C23 -0.5(19) . . . . ?
N1 C11 C19 C16 177.1(11) . . . . ?
N2 C31 C35 C36 -177.1(11) . . . . ?
N2 C31 C39 C38 175.2(10) . . . . ?
N2 C31 C40 C32 -178.8(11) . . . . ?
C29 C28 C27 C26 0(2) . . . . ?
C29 C28 C30 N2 4.2(19) . . . . ?
C29 C24 C25 C26 0(2) . . . . ?
C29 C24 C23 C22 154.5(14) . . . . ?
C4 C9 C8 C10 -177.0(13) . . . . ?
C4 C9 C8 C7 2(2) . . . . ?
C4 C3 C2 C1 -117(2) . . . . ?
C9 C4 C5 C6 -5(2) . . . . ?
C9 C4 C3 C2 -152.1(13) . . . . ?
C9 C8 C10 N1 -1(2) . . . . ?
C9 C8 C7 C6 0(2) . . . . ?
C20 C11 C19 C16 58.0(15) . . . . ?
C15 C13 C12 C11 60.8(14) . . . . ?
C15 C13 C14 C16 -61.1(15) . . . . ?
C10 N1 C11 C20 -112.0(14) . . . . ?
C10 N1 C11 C12 9.7(18) . . . . ?
C10 N1 C11 C19 129.5(14) . . . . ?
C10 C8 C7 C6 178.5(13) . . . . ?
C28 C29 C24 C25 2(2) . . . . ?
C28 C29 C24 C23 179.5(12) . . . . ?
C13 C15 C18 C20 60.5(15) . . . . ?
C13 C15 C18 C17 -60.3(15) . . . . ?
C13 C12 C11 N1 178.6(11) . . . . ?
C13 C12 C11 C20 -58.4(14) . . . . ?
C13 C12 C11 C19 58.8(15) . . . . ?
C17 C16 C19 C11 -58.7(16) . . . . ?
C17 C16 C14 C13 59.6(16) . . . . ?
C18 C20 C11 N1 -175.2(11) . . . . ?
C18 C20 C11 C12 58.5(13) . . . . ?
C18 C20 C11 C19 -57.7(14) . . . . ?
C18 C15 C13 C12 -60.9(14) . . . . ?
C18 C15 C13 C14 61.1(15) . . . . ?
C18 C17 C16 C19 58.3(16) . . . . ?
C18 C17 C16 C14 -59.8(16) . . . . ?
C24 C29 C28 C27 -2(2) . . . . ?
C24 C29 C28 C30 174.9(12) . . . . ?
C24 C25 C26 C27 -2(2) . . . . ?
C24 C23 C22 C21 118.6(19) . . . . ?
C5 C4 C9 O1 179.0(12) . . . . ?
C5 C4 C9 C8 1(2) . . . . ?
C5 C4 C3 C2 25(2) . . . . ?
C5 C6 C7 C8 -4(2) . . . . ?
C16 C17 C18 C20 -59.9(17) . . . . ?
C16 C17 C18 C15 60.5(16) . . . . ?
C25 C24 C23 C22 -28(2) . . . . ?
C25 C26 C27 C28 2(2) . . . . ?
C12 C13 C14 C16 60.8(16) . . . . ?
C12 C11 C19 C16 -58.2(15) . . . . ?
C7 C8 C10 N1 179.8(14) . . . . ?
C7 C6 C5 C4 7(2) . . . . ?
C11 N1 C10 C8 178.4(12) . . . . ?
C11 C20 C18 C15 -60.8(15) . . . . ?
C11 C20 C18 C17 59.3(16) . . . . ?
C3 C4 C9 O1 -4.0(19) . . . . ?
C3 C4 C9 C8 177.9(13) . . . . ?
C3 C4 C5 C6 177.7(14) . . . . ?
C19 C16 C14 C13 -58.4(16) . . . . ?
C34 C38 C39 C31 59.8(14) . . . . ?
C34 C32 C40 C31 -59.0(15) . . . . ?
C37 C38 C39 C31 -60.4(15) . . . . ?
C27 C28 C30 N2 -179.4(14) . . . . ?
C33 C32 C40 C31 60.7(16) . . . . ?
C30 N2 C31 C35 -122.3(14) . . . . ?
C30 N2 C31 C39 120.6(13) . . . . ?
C30 N2 C31 C40 -3.0(18) . . . . ?
C30 C28 C27 C26 -176.9(14) . . . . ?
C31 N2 C30 C28 179.8(12) . . . . ?
C31 C35 C36 C37 61.0(16) . . . . ?
C31 C35 C36 C33 -58.4(16) . . . . ?
C14 C13 C12 C11 -61.2(16) . . . . ?
C14 C16 C19 C11 59.3(16) . . . . ?
C35 C31 C39 C38 59.9(14) . . . . ?
C35 C31 C40 C32 -60.4(16) . . . . ?
C23 C24 C25 C26 -177.8(14) . . . . ?
C38 C34 C32 C33 -60.2(16) . . . . ?
C38 C34 C32 C40 60.3(15) . . . . ?
C38 C37 C36 C33 58.6(16) . . . . ?
C38 C37 C36 C35 -60.3(15) . . . . ?
C39 C31 C35 C36 -60.5(15) . . . . ?
C39 C31 C40 C32 58.5(15) . . . . ?
C32 C34 C38 C37 59.4(16) . . . . ?
C32 C34 C38 C39 -61.1(15) . . . . ?
C32 C33 C36 C37 -60.7(16) . . . . ?
C32 C33 C36 C35 57.5(16) . . . . ?
C40 C31 C35 C36 59.1(16) . . . . ?
C40 C31 C39 C38 -58.3(14) . . . . ?
C36 C37 C38 C34 -58.6(15) . . . . ?
C36 C37 C38 C39 61.6(16) . . . . ?
C36 C33 C32 C34 60.7(16) . . . . ?
C36 C33 C32 C40 -59.3(16) . . . . ?
